data_7236304
loop_
_publ_author_name
'Zhao, X. X.'
'Li, S. H.'
'Wang, Y.'
'Li, Y. C.'
'Zhao, F. Q.'
'Pang, S. P.'

_publ_section_title
;
 Design and synthesis of energetic materials towards high density and
 positive oxygen balance by N-dinitromethyl functionalization of
 nitroazoles
;
_journal_issue 15
_journal_name_full 'Journal of Materials Chemistry A'
_journal_page_first 5495
_journal_paper_doi 10.1039/C6TA01501H
_journal_volume 4
_journal_year 2016
_chemical_formula_moiety 'C2 N7 O6, H5 N2'
_chemical_formula_sum 'C2 H5 N9 O6'
_chemical_formula_weight 251.15
_space_group_crystal_system orthorhombic
_space_group_IT_number 61
_space_group_name_Hall '-P 2ac 2ab'
_space_group_name_H-M_alt 'P b c a'
_atom_sites_solution_hydrogens geom
_atom_sites_solution_primary direct
_atom_sites_solution_secondary difmap
_audit_creation_date 2014-09-02
_audit_creation_method
;

  Olex2 1.1

  (compiled 2011.02.15 svn.r1672, GUI svn.r3494)

;
_audit_update_record
;
2015-12-14 deposited with the CCDC.
2016-03-11 downloaded from the CCDC.
;
_cell_angle_alpha 90.00
_cell_angle_beta 90.00
_cell_angle_gamma 90.00
_cell_formula_units_Z 8
_cell_length_a 6.43139(19)
_cell_length_b 16.4647(4)
_cell_length_c 16.8638(5)
_cell_measurement_reflns_used 1989
_cell_measurement_temperature 99.4
_cell_measurement_theta_max 29.3812
_cell_measurement_theta_min 3.1611
_cell_volume 1785.72(9)
_computing_cell_refinement
;

CrysAlisPro, Agilent Technologies,

Version 1.171.35.11 (release 16-05-2011 CrysAlis171 .NET)

(compiled May 16 2011,17:55:39)

;
_computing_data_collection
;

CrysAlisPro, Agilent Technologies,

Version 1.171.35.11 (release 16-05-2011 CrysAlis171 .NET)

(compiled May 16 2011,17:55:39)

;
_computing_data_reduction
;

CrysAlisPro, Agilent Technologies,

Version 1.171.35.11 (release 16-05-2011 CrysAlis171 .NET)

(compiled May 16 2011,17:55:39)

;
_computing_molecular_graphics
;

O. V. Dolomanov, L. J. Bourhis, R. J. Gildea, J. A. K. Howard and H. Puschmann,

OLEX2: a complete structure solution, refinement and analysis program.

J. Appl. Cryst. (2009). 42, 339-341.

;
_computing_publication_material
;

O. V. Dolomanov, L. J. Bourhis, R. J. Gildea, J. A. K. Howard and H. Puschmann,

OLEX2: a complete structure solution, refinement and analysis program.

J. Appl. Cryst. (2009). 42, 339-341.

;
_computing_structure_refinement 'SHELXL-97 (Sheldrick, 1997)'
_computing_structure_solution 'A short history of SHELX (Sheldrick, 2007)/Bruker'
_diffrn_ambient_temperature 99.4
_diffrn_detector_area_resol_mean 16.0971
_diffrn_measured_fraction_theta_full 0.998
_diffrn_measured_fraction_theta_max 0.998
_diffrn_measurement_details
;

#__ type_ start__ end____ width___ exp.time_

  1 omega   22.00   58.00   1.0000    4.5600

omega____ theta____ kappa____ phi______ frames

    -       18.5772 -165.0000  -40.0000 36

 

#__ type_ start__ end____ width___ exp.time_

  2 omega  -31.00   38.00   1.0000    4.5600

omega____ theta____ kappa____ phi______ frames

    -       18.5772  -77.0000  150.0000 69

 

#__ type_ start__ end____ width___ exp.time_

  3 omega    1.00   49.00   1.0000    4.5600

omega____ theta____ kappa____ phi______ frames

    -       18.5772    0.0000   30.0000 48

;
_diffrn_measurement_device_type 'Xcalibur, Eos, Gemini'
_diffrn_measurement_method '\w scans'
_diffrn_orient_matrix_UB_11 -0.0500708000
_diffrn_orient_matrix_UB_12 -0.0082999000
_diffrn_orient_matrix_UB_13 0.0365800000
_diffrn_orient_matrix_UB_21 0.0701355000
_diffrn_orient_matrix_UB_22 0.0264404000
_diffrn_orient_matrix_UB_23 0.0196605000
_diffrn_orient_matrix_UB_31 -0.0688540000
_diffrn_orient_matrix_UB_32 0.0329859000
_diffrn_orient_matrix_UB_33 -0.0066150000
_diffrn_radiation_monochromator graphite
_diffrn_radiation_type 'Mo K\a'
_diffrn_radiation_wavelength 0.7107
_diffrn_reflns_av_R_equivalents 0.0244
_diffrn_reflns_av_unetI/netI 0.0294
_diffrn_reflns_limit_h_max 7
_diffrn_reflns_limit_h_min -7
_diffrn_reflns_limit_k_max 20
_diffrn_reflns_limit_k_min -12
_diffrn_reflns_limit_l_max 14
_diffrn_reflns_limit_l_min -20
_diffrn_reflns_number 4817
_diffrn_reflns_theta_full 25.99
_diffrn_reflns_theta_max 25.99
_diffrn_reflns_theta_min 3.46
_diffrn_source 'Enhance (Mo) X-ray Source'
_exptl_absorpt_coefficient_mu 0.178
_exptl_absorpt_correction_T_max 1.00000
_exptl_absorpt_correction_T_min 0.89710
_exptl_absorpt_correction_type multi-scan
_exptl_absorpt_process_details
;

CrysAlisPro, Agilent Technologies,

Version 1.171.35.11 (release 16-05-2011 CrysAlis171 .NET)

(compiled May 16 2011,17:55:39)

Empirical absorption correction using spherical harmonics,

 implemented in SCALE3 ABSPACK scaling algorithm.

;
_exptl_crystal_density_diffrn 1.868
_exptl_crystal_density_method 'not measured'
_exptl_crystal_description orthorhombic
_exptl_crystal_F_000 1024
_exptl_crystal_size_max 0.15
_exptl_crystal_size_mid 0.10
_exptl_crystal_size_min 0.08
_refine_diff_density_max 0.204
_refine_diff_density_min -0.244
_refine_diff_density_rms 0.052
_refine_ls_extinction_method none
_refine_ls_goodness_of_fit_ref 1.034
_refine_ls_hydrogen_treatment mixed
_refine_ls_matrix_type full
_refine_ls_number_parameters 155
_refine_ls_number_reflns 1743
_refine_ls_number_restraints 0
_refine_ls_restrained_S_all 1.034
_refine_ls_R_factor_all 0.0400
_refine_ls_R_factor_gt 0.0333
_refine_ls_shift/su_max 0.001
_refine_ls_shift/su_mean 0.000
_refine_ls_structure_factor_coef Fsqd
_refine_ls_weighting_details 'calc w=1/[\s^2^(Fo^2^)+(0.0339P)^2^+0.9539P] where P=(Fo^2^+2Fc^2^)/3'
_refine_ls_weighting_scheme calc
_refine_ls_wR_factor_gt 0.0772
_refine_ls_wR_factor_ref 0.0808
_reflns_number_gt 1534
_reflns_number_total 1743
_reflns_threshold_expression >2sigma(I)
_cod_data_source_file c6ta01501h2.cif
_cod_data_source_block exp_2330
_cod_original_cell_volume 1785.73(9)
_cod_database_code 7236304
_reflns_odcompleteness_completeness 99.67
_reflns_odcompleteness_iscentric 1
_reflns_odcompleteness_theta 26.32

loop_
_space_group_symop_id
_space_group_symop_operation_xyz
1 'x, y, z'
2 '-x+1/2, -y, z+1/2'
3 'x+1/2, -y+1/2, -z'
4 '-x, y+1/2, -z+1/2'
5 '-x, -y, -z'
6 'x-1/2, y, -z-1/2'
7 '-x-1/2, y-1/2, z'
8 'x, -y-1/2, z-1/2'

loop_
_atom_site_label
_atom_site_type_symbol
_atom_site_fract_x
_atom_site_fract_y
_atom_site_fract_z
_atom_site_U_iso_or_equiv
_atom_site_adp_type
_atom_site_occupancy
_atom_site_symmetry_multiplicity
_atom_site_calc_flag
_atom_site_refinement_flags
O4 O 0.03189(18) 0.96077(6) 0.39345(7) 0.0164(3) Uani 1 1 d .
O6 O 0.31145(17) 0.95736(7) 0.50788(7) 0.0176(3) Uani 1 1 d .
O2 O -0.49402(19) 0.82830(7) 0.72934(7) 0.0219(3) Uani 1 1 d .
O3 O -0.22713(18) 0.87606(7) 0.40750(7) 0.0189(3) Uani 1 1 d .
O5 O 0.23793(18) 0.87520(7) 0.60495(7) 0.0199(3) Uani 1 1 d .
O1 O -0.4346(2) 0.69795(7) 0.72883(8) 0.0288(3) Uani 1 1 d .
N2 N -0.0710(2) 0.74411(8) 0.54320(8) 0.0157(3) Uani 1 1 d .
N6 N -0.0613(2) 0.90736(8) 0.43200(8) 0.0137(3) Uani 1 1 d .
N3 N -0.1051(2) 0.82494(8) 0.54670(8) 0.0131(3) Uani 1 1 d .
N1 N -0.1833(2) 0.71217(8) 0.59995(8) 0.0161(3) Uani 1 1 d .
N5 N -0.4136(2) 0.76702(8) 0.70266(8) 0.0173(3) Uani 1 1 d .
N4 N -0.2359(2) 0.84729(8) 0.60414(8) 0.0138(3) Uani 1 1 d .
N7 N 0.1966(2) 0.90603(8) 0.53930(8) 0.0142(3) Uani 1 1 d .
N8 N 0.4584(2) 0.99020(8) 0.34853(8) 0.0164(3) Uani 1 1 d .
H8A H 0.5036 1.0413 0.3468 0.020 Uiso 1 1 calc R
H8B H 0.5650 0.9571 0.3578 0.020 Uiso 1 1 calc R
H8C H 0.3650 0.9851 0.3872 0.020 Uiso 1 1 calc R
C1 C -0.2784(2) 0.77595(9) 0.63434(9) 0.0140(3) Uani 1 1 d .
N9 N 0.3637(2) 0.96939(9) 0.27366(8) 0.0195(3) Uani 1 1 d .
H9A H 0.4533 0.9790 0.2346 0.023 Uiso 1 1 d R
H9B H 0.3296 0.9170 0.2738 0.023 Uiso 1 1 d R
C2 C 0.0138(2) 0.88035(9) 0.50332(9) 0.0136(3) Uani 1 1 d .

loop_
_atom_site_aniso_label
_atom_site_aniso_U_11
_atom_site_aniso_U_22
_atom_site_aniso_U_33
_atom_site_aniso_U_23
_atom_site_aniso_U_13
_atom_site_aniso_U_12
O4 0.0174(6) 0.0170(5) 0.0148(6) 0.0045(5) 0.0022(5) -0.0014(5)
O6 0.0159(6) 0.0214(6) 0.0156(6) 0.0008(5) 0.0021(5) -0.0072(5)
O2 0.0201(7) 0.0290(6) 0.0167(6) 0.0005(5) 0.0028(5) 0.0048(6)
O3 0.0153(6) 0.0219(6) 0.0195(6) 0.0000(5) -0.0047(5) -0.0046(5)
O5 0.0207(6) 0.0252(6) 0.0138(6) 0.0050(5) -0.0041(5) -0.0022(5)
O1 0.0355(8) 0.0236(6) 0.0274(7) 0.0082(6) 0.0086(6) -0.0082(6)
N2 0.0164(7) 0.0143(6) 0.0165(7) 0.0000(6) -0.0011(6) -0.0008(6)
N6 0.0129(7) 0.0141(6) 0.0141(7) -0.0018(6) 0.0005(6) 0.0012(6)
N3 0.0133(7) 0.0133(6) 0.0128(6) -0.0004(6) 0.0007(6) -0.0006(6)
N1 0.0167(7) 0.0168(7) 0.0148(7) 0.0008(6) -0.0015(6) -0.0025(6)
N5 0.0151(7) 0.0224(7) 0.0144(7) 0.0021(6) -0.0009(6) -0.0035(6)
N4 0.0126(7) 0.0170(6) 0.0118(6) -0.0001(6) 0.0009(6) -0.0007(6)
N7 0.0144(7) 0.0156(6) 0.0127(7) -0.0009(6) 0.0009(6) 0.0002(6)
N8 0.0156(7) 0.0186(7) 0.0151(7) -0.0009(6) 0.0006(6) 0.0009(6)
C1 0.0129(8) 0.0169(7) 0.0120(7) 0.0002(7) -0.0023(7) -0.0024(7)
N9 0.0193(8) 0.0264(7) 0.0126(7) -0.0039(6) -0.0012(6) -0.0016(7)
C2 0.0136(8) 0.0151(7) 0.0120(8) 0.0022(7) 0.0016(7) -0.0015(7)

loop_
_atom_type_symbol
_atom_type_description
_atom_type_scat_dispersion_real
_atom_type_scat_dispersion_imag
_atom_type_scat_source
C C 0.0033 0.0016 'International Tables Vol C Tables 4.2.6.8 and 6.1.1.4'
H H 0.0000 0.0000 'International Tables Vol C Tables 4.2.6.8 and 6.1.1.4'
N N 0.0061 0.0033 'International Tables Vol C Tables 4.2.6.8 and 6.1.1.4'
O O 0.0106 0.0060 'International Tables Vol C Tables 4.2.6.8 and 6.1.1.4'

loop_
_geom_angle_atom_site_label_1
_geom_angle_atom_site_label_2
_geom_angle_atom_site_label_3
_geom_angle
N1 N2 N3 105.91(13)
O4 N6 O3 121.77(13)
O4 N6 C2 121.13(13)
O3 N6 C2 117.09(13)
N2 N3 C2 122.12(13)
N4 N3 N2 113.95(13)
N4 N3 C2 123.03(13)
N2 N1 C1 104.61(13)
O2 N5 O1 125.96(14)
O2 N5 C1 117.59(13)
O1 N5 C1 116.44(14)
C1 N4 N3 99.59(13)
O6 N7 O5 121.96(13)
O6 N7 C2 121.63(13)
O5 N7 C2 116.40(13)
H8A N8 H8B 109.5
H8A N8 H8C 109.5
H8B N8 H8C 109.5
N9 N8 H8A 109.5
N9 N8 H8B 109.5
N9 N8 H8C 109.5
N1 C1 N5 122.36(14)
N4 C1 N1 115.93(14)
N4 C1 N5 121.67(14)
N8 N9 H9A 109.5
N8 N9 H9B 109.4
H9A N9 H9B 109.5
N6 C2 N3 118.59(14)
N6 C2 N7 125.67(14)
N7 C2 N3 115.67(14)

loop_
_geom_bond_atom_site_label_1
_geom_bond_atom_site_label_2
_geom_bond_distance
O4 N6 1.2472(16)
O6 N7 1.2413(17)
O2 N5 1.2197(17)
O3 N6 1.2544(17)
O5 N7 1.2466(17)
O1 N5 1.2274(18)
N2 N3 1.3502(17)
N2 N1 1.3093(19)
N6 C2 1.370(2)
N3 N4 1.3347(18)
N3 C2 1.397(2)
N1 C1 1.347(2)
N5 C1 1.451(2)
N4 C1 1.309(2)
N7 C2 1.389(2)
N8 H8A 0.8900
N8 H8B 0.8900
N8 H8C 0.8900
N8 N9 1.4431(19)
N9 H9A 0.8900
N9 H9B 0.8901

loop_
_geom_torsion_atom_site_label_1
_geom_torsion_atom_site_label_2
_geom_torsion_atom_site_label_3
_geom_torsion_atom_site_label_4
_geom_torsion
O4 N6 C2 N3 175.22(13)
O4 N6 C2 N7 -1.6(2)
O6 N7 C2 N6 -0.5(2)
O6 N7 C2 N3 -177.38(13)
O2 N5 C1 N1 -179.49(14)
O2 N5 C1 N4 3.0(2)
O3 N6 C2 N3 -4.7(2)
O3 N6 C2 N7 178.42(14)
O5 N7 C2 N6 179.04(14)
O5 N7 C2 N3 2.1(2)
O1 N5 C1 N1 1.2(2)
O1 N5 C1 N4 -176.30(15)
N2 N3 N4 C1 -0.23(16)
N2 N3 C2 N6 96.51(18)
N2 N3 C2 N7 -86.34(18)
N2 N1 C1 N5 -177.78(13)
N2 N1 C1 N4 -0.10(19)
N3 N2 N1 C1 -0.05(16)
N3 N4 C1 N1 0.20(18)
N3 N4 C1 N5 177.90(13)
N1 N2 N3 N4 0.19(17)
N1 N2 N3 C2 169.61(14)
N4 N3 C2 N6 -95.03(18)
N4 N3 C2 N7 82.13(18)
C2 N3 N4 C1 -169.55(14)
